data_4001108
loop_
_publ_author_name
'Lai, Yu-Lun'
'Chiang, Ray-Kuang'
'Lii, Kwang-Hwa'
'Wang, Sue-Lein'

_publ_section_title
;
 The First Organically Templated Tetravalent Uranium Phosphates with
 Dimer-Structured Topologies
;
_journal_issue 2
_journal_name_full 'Chemistry of Materials'
_journal_page_first 523
_journal_paper_doi 10.1021/cm7027959
_journal_volume 20
_journal_year 2008
_chemical_formula_sum 'C12 H34 F7 N4 O4 P U'
_chemical_formula_weight 700.414
_chemical_name_systematic
; 
 ? 
;
_space_group_IT_number 14
_symmetry_cell_setting monoclinic
_symmetry_space_group_name_Hall '-P 2ybc'
_symmetry_space_group_name_H-M 'P 1 21/c 1'
_atom_sites_solution_hydrogens geom
_atom_sites_solution_primary direct
_atom_sites_solution_secondary difmap
_audit_creation_method SHELXL-97
_cell_angle_alpha 90.00
_cell_angle_beta 93.459(2)
_cell_angle_gamma 90.00
_cell_formula_units_Z 4
_cell_length_a 10.2346(9)
_cell_length_b 23.846(2)
_cell_length_c 8.8091(8)
_cell_measurement_reflns_used 3739
_cell_measurement_temperature 293(2)
_cell_measurement_theta_max 25.21
_cell_measurement_theta_min 2.46
_cell_volume 2146.0(3)
_computing_cell_refinement 'Bruker SMART'
_computing_data_collection 'Bruker SMART'
_computing_data_reduction 'Bruker SHELXTL'
_computing_molecular_graphics 'Bruker SHELXTL'
_computing_publication_material 'Bruker SHELXTL'
_computing_structure_refinement 'SHELXL-97 (Sheldrick, 1997)'
_computing_structure_solution 'SHELXS-97 (Sheldrick, 1990)'
_diffrn_ambient_temperature 293(2)
_diffrn_measured_fraction_theta_full 0.969
_diffrn_measured_fraction_theta_max 0.969
_diffrn_measurement_device_type 'CCD area detector'
_diffrn_measurement_method 'phi and omega scans'
_diffrn_radiation_monochromator graphite
_diffrn_radiation_source 'fine-focus sealed tube'
_diffrn_radiation_type MoK\a
_diffrn_radiation_wavelength 0.71073
_diffrn_reflns_av_R_equivalents 0.0546
_diffrn_reflns_av_sigmaI/netI 0.1007
_diffrn_reflns_limit_h_max 12
_diffrn_reflns_limit_h_min -13
_diffrn_reflns_limit_k_max 31
_diffrn_reflns_limit_k_min -31
_diffrn_reflns_limit_l_max 11
_diffrn_reflns_limit_l_min -9
_diffrn_reflns_number 14145
_diffrn_reflns_theta_full 28.29
_diffrn_reflns_theta_max 28.29
_diffrn_reflns_theta_min 1.71
_exptl_absorpt_coefficient_mu 7.722
_exptl_absorpt_correction_T_max 0.926
_exptl_absorpt_correction_T_min 0.478
_exptl_absorpt_correction_type empirical
_exptl_crystal_density_diffrn 2.131
_exptl_crystal_density_method 'not measured'
_exptl_crystal_description lamellar
_exptl_crystal_F_000 1296
_exptl_crystal_size_max 0.12
_exptl_crystal_size_mid 0.05
_exptl_crystal_size_min 0.05
_refine_diff_density_max 2.580
_refine_diff_density_min -1.144
_refine_diff_density_rms 0.188
_refine_ls_extinction_method none
_refine_ls_goodness_of_fit_ref 0.901
_refine_ls_hydrogen_treatment constr
_refine_ls_matrix_type full
_refine_ls_number_parameters 262
_refine_ls_number_reflns 5175
_refine_ls_number_restraints 7
_refine_ls_restrained_S_all 0.901
_refine_ls_R_factor_all 0.0751
_refine_ls_R_factor_gt 0.0382
_refine_ls_shift/su_max 0.054
_refine_ls_shift/su_mean 0.002
_refine_ls_structure_factor_coef Fsqd
_refine_ls_weighting_details 'calc w=1/[\s^2^(Fo^2^)+(0.0765P)^2^+0.0000P] where P=(Fo^2^+2Fc^2^)/3'
_refine_ls_weighting_scheme calc
_refine_ls_wR_factor_gt 0.0917
_refine_ls_wR_factor_ref 0.1012
_reflns_number_gt 3236
_reflns_number_total 5175
_reflns_threshold_expression >2sigma(I)
_cod_data_source_file cm7027959-file002.cif
_cod_data_source_block compound_4
_cod_original_sg_symbol_H-M P2(1)/c
_cod_database_code 4001108

loop_
_symmetry_equiv_pos_as_xyz
'x, y, z'
'-x, y+1/2, -z+1/2'
'-x, -y, -z'
'x, -y-1/2, z-1/2'

loop_
_atom_site_label
_atom_site_type_symbol
_atom_site_fract_x
_atom_site_fract_y
_atom_site_fract_z
_atom_site_U_iso_or_equiv
_atom_site_adp_type
_atom_site_occupancy
_atom_site_symmetry_multiplicity
_atom_site_calc_flag
_atom_site_refinement_flags
U1 U 0.37782(3) 0.456134(11) 0.63039(3) 0.02209(9) Uani 1 1 d .
P1 P -0.0170(2) 0.41162(8) 0.9910(2) 0.0276(5) Uani 1 1 d .
F1 F 0.5834(4) 0.49573(17) 0.6126(5) 0.0264(9) Uani 1 1 d .
F2 F 0.3273(5) 0.54806(18) 0.6608(5) 0.0377(11) Uani 1 1 d .
F3 F 0.5287(4) 0.39167(18) 0.7364(5) 0.0327(11) Uani 1 1 d .
F4 F 0.4193(5) 0.48206(19) 0.8770(5) 0.0360(11) Uani 1 1 d .
F5 F 0.1772(4) 0.4761(2) 0.5060(6) 0.0412(12) Uani 1 1 d .
F6 F 0.3871(6) 0.3942(2) 0.4539(5) 0.0477(14) Uani 1 1 d .
F7 F 0.2378(5) 0.4014(2) 0.7487(6) 0.0469(13) Uani 1 1 d .
O1 O -0.0843(7) 0.4502(2) 0.8641(7) 0.0467(17) Uani 1 1 d .
O2 O 0.0833(5) 0.4453(2) 1.0857(6) 0.0314(13) Uani 1 1 d .
O3 O 0.0545(5) 0.3664(2) 0.8995(6) 0.0351(13) Uani 1 1 d .
O4 O -0.1171(6) 0.3840(3) 1.0816(7) 0.0440(16) Uani 1 1 d .
N1 N 0.6175(6) 0.4066(3) 1.0369(7) 0.0268(14) Uani 1 1 d .
N2 N 0.3510(6) 0.4260(3) 1.1391(7) 0.0297(16) Uani 1 1 d .
N3 N -0.0417(6) 0.4288(3) 0.3875(8) 0.0351(16) Uani 1 1 d .
N4 N -0.2440(6) 0.4071(3) 0.6055(8) 0.0332(16) Uani 1 1 d D
C1 C 0.5419(7) 0.3628(3) 1.1160(9) 0.0273(17) Uani 1 1 d .
C2 C 0.5878(9) 0.3060(4) 1.0572(13) 0.053(3) Uani 1 1 d .
C3 C 0.5083(11) 0.2585(4) 1.1321(17) 0.074(4) Uani 1 1 d .
C4 C 0.3620(10) 0.2663(4) 1.0943(15) 0.065(3) Uani 1 1 d .
C5 C 0.3150(9) 0.3228(4) 1.1526(10) 0.037(2) Uani 1 1 d .
C6 C 0.3938(7) 0.3698(3) 1.0786(9) 0.0278(17) Uani 1 1 d .
C7 C -0.0312(9) 0.3823(4) 0.5084(14) 0.068(4) Uani 1 1 d D
C8 C 0.0484(13) 0.3385(4) 0.424(2) 0.122(7) Uani 1 1 d D
C9 C 0.0307(16) 0.2803(5) 0.462(3) 0.207(15) Uani 1 1 d D
C10 C -0.0977(15) 0.2662(5) 0.520(3) 0.200(13) Uani 1 1 d D
C11 C -0.1698(13) 0.3081(4) 0.6207(17) 0.101(6) Uani 1 1 d D
C12 C -0.1618(10) 0.3617(4) 0.5430(13) 0.067(3) Uani 1 1 d D
H1 H 0.5692 0.4003 0.9244 0.050 Uiso 1 1 d .
H2 H 0.7240 0.3980 1.0554 0.050 Uiso 1 1 d .
H3 H 0.6017 0.4349 1.0924 0.050 Uiso 1 1 d .
H4 H 0.3805 0.4330 1.2418 0.050 Uiso 1 1 d .
H5 H 0.3821 0.4559 1.0665 0.050 Uiso 1 1 d .
H6 H 0.2430 0.4295 1.1038 0.050 Uiso 1 1 d .
H7 H -0.1000 0.4518 0.4150 0.050 Uiso 1 1 d .
H8 H -0.0514 0.4176 0.2664 0.050 Uiso 1 1 d .
H9 H 0.0420 0.4390 0.4426 0.050 Uiso 1 1 d .
H10 H -0.3221 0.3968 0.6327 0.050 Uiso 1 1 d .
H11 H -0.2098 0.4330 0.6906 0.050 Uiso 1 1 d .
H12 H -0.2714 0.4275 0.5217 0.050 Uiso 1 1 d .
H13 H -0.0846 0.4899 0.8898 0.050 Uiso 1 1 d .
H14 H 0.1251 0.3804 0.8501 0.050 Uiso 1 1 d .

loop_
_atom_site_aniso_label
_atom_site_aniso_U_11
_atom_site_aniso_U_22
_atom_site_aniso_U_33
_atom_site_aniso_U_23
_atom_site_aniso_U_13
_atom_site_aniso_U_12
U1 0.02049(14) 0.02495(14) 0.02084(14) 0.00013(14) 0.00134(9) -0.00232(14)
P1 0.0242(10) 0.0245(10) 0.0340(12) 0.0016(9) -0.0002(9) 0.0039(9)
F1 0.024(2) 0.029(2) 0.026(2) 0.0041(18) 0.0011(18) -0.0020(18)
F2 0.049(3) 0.033(3) 0.031(2) -0.003(2) -0.002(2) 0.011(2)
F3 0.030(3) 0.031(2) 0.037(3) 0.001(2) 0.006(2) 0.005(2)
F4 0.052(3) 0.030(2) 0.026(2) -0.002(2) -0.002(2) 0.008(2)
F5 0.027(3) 0.043(3) 0.052(3) 0.005(2) -0.009(2) -0.009(2)
F6 0.082(4) 0.032(3) 0.030(3) -0.009(2) 0.007(3) 0.002(3)
F7 0.030(3) 0.063(4) 0.048(3) 0.018(3) 0.007(2) -0.009(2)
O1 0.065(4) 0.025(3) 0.046(4) -0.002(3) -0.027(3) 0.004(3)
O2 0.030(3) 0.024(3) 0.040(3) 0.000(2) -0.004(2) 0.004(2)
O3 0.033(3) 0.026(3) 0.047(3) 0.001(3) 0.009(3) -0.001(3)
O4 0.030(3) 0.049(4) 0.055(4) 0.007(3) 0.019(3) 0.003(3)
N1 0.020(3) 0.024(3) 0.036(4) -0.002(3) 0.004(3) -0.001(3)
N2 0.032(4) 0.023(3) 0.035(4) -0.003(3) 0.006(3) 0.004(3)
N3 0.024(4) 0.049(4) 0.033(4) -0.004(3) 0.005(3) -0.003(3)
N4 0.025(4) 0.035(4) 0.040(4) 0.005(3) 0.010(3) 0.012(3)
C1 0.018(4) 0.022(4) 0.042(5) 0.007(3) 0.005(3) 0.002(3)
C2 0.041(6) 0.022(5) 0.096(8) 0.001(5) 0.014(5) 0.009(4)
C3 0.051(7) 0.020(5) 0.153(12) 0.009(6) 0.020(7) 0.003(5)
C4 0.047(6) 0.027(5) 0.123(11) -0.012(6) 0.013(6) -0.016(5)
C5 0.037(5) 0.030(5) 0.045(5) 0.002(4) 0.015(4) -0.005(4)
C6 0.027(4) 0.022(4) 0.034(4) -0.002(3) 0.005(3) 0.002(3)
C7 0.054(7) 0.032(5) 0.123(10) 0.014(6) 0.051(7) 0.014(5)
C8 0.074(9) 0.041(7) 0.26(2) -0.012(10) 0.108(12) 0.013(6)
C9 0.109(15) 0.057(10) 0.47(4) -0.030(17) 0.15(2) 0.014(10)
C10 0.092(12) 0.021(6) 0.50(4) -0.033(13) 0.158(18) -0.003(7)
C11 0.074(9) 0.042(7) 0.193(17) 0.021(9) 0.045(10) -0.002(6)
C12 0.066(7) 0.040(6) 0.102(9) 0.010(6) 0.061(7) 0.020(5)

loop_
_atom_type_symbol
_atom_type_description
_atom_type_scat_dispersion_real
_atom_type_scat_dispersion_imag
_atom_type_scat_source
C C 0.0033 0.0016 'International Tables Vol C Tables 4.2.6.8 and 6.1.1.4'
H H 0.0000 0.0000 'International Tables Vol C Tables 4.2.6.8 and 6.1.1.4'
N N 0.0061 0.0033 'International Tables Vol C Tables 4.2.6.8 and 6.1.1.4'
O O 0.0106 0.0060 'International Tables Vol C Tables 4.2.6.8 and 6.1.1.4'
F F 0.0171 0.0103 'International Tables Vol C Tables 4.2.6.8 and 6.1.1.4'
P P 0.1023 0.0942 'International Tables Vol C Tables 4.2.6.8 and 6.1.1.4'
U U -9.6767 9.6646 'International Tables Vol C Tables 4.2.6.8 and 6.1.1.4'

loop_
_geom_angle_atom_site_label_1
_geom_angle_atom_site_label_2
_geom_angle_atom_site_label_3
_geom_angle
_geom_angle_site_symmetry_1
_geom_angle_site_symmetry_3
F6 U1 F7 89.6(2) . .
F6 U1 F2 140.19(17) . .
F7 U1 F2 110.53(19) . .
F6 U1 F4 149.71(18) . .
F7 U1 F4 78.57(19) . .
F2 U1 F4 69.86(16) . .
F6 U1 F5 82.85(19) . .
F7 U1 F5 76.49(18) . .
F2 U1 F5 69.91(17) . .
F4 U1 F5 120.34(18) . .
F6 U1 F1 98.66(18) . .
F7 U1 F1 151.18(16) . .
F2 U1 F1 80.17(17) . .
F4 U1 F1 80.56(16) . .
F5 U1 F1 131.75(16) . .
F6 U1 F3 77.29(18) . .
F7 U1 F3 81.73(17) . .
F2 U1 F3 137.57(16) . .
F4 U1 F3 73.48(16) . .
F5 U1 F3 150.49(16) . .
F1 U1 F3 73.39(14) . .
F6 U1 F1 71.19(16) . 3_666
F7 U1 F1 144.14(16) . 3_666
F2 U1 F1 72.84(15) . 3_666
F4 U1 F1 131.91(16) . 3_666
F5 U1 F1 71.37(16) . 3_666
F1 U1 F1 63.95(16) . 3_666
F3 U1 F1 120.90(15) . 3_666
F6 U1 U1 83.65(14) . 3_666
F7 U1 U1 173.01(14) . 3_666
F2 U1 U1 73.92(13) . 3_666
F4 U1 U1 108.27(12) . 3_666
F5 U1 U1 100.64(12) . 3_666
F1 U1 U1 33.17(10) . 3_666
F3 U1 U1 98.63(11) . 3_666
F1 U1 U1 30.77(9) 3_666 3_666
O4 P1 O2 113.9(4) . .
O4 P1 O3 109.3(3) . .
O2 P1 O3 109.2(3) . .
O4 P1 O1 110.6(4) . .
O2 P1 O1 109.6(3) . .
O3 P1 O1 103.7(3) . .
U1 F1 U1 116.05(16) . 3_666
P1 O1 H13 114.2 . .
P1 O3 H14 113.3 . .
C1 N1 H1 96.2 . .
C1 N1 H2 109.4 . .
H1 N1 H2 119.6 . .
C1 N1 H3 99.5 . .
H1 N1 H3 122.5 . .
H2 N1 H3 106.3 . .
C6 N2 H4 114.1 . .
C6 N2 H5 106.7 . .
H4 N2 H5 112.4 . .
C6 N2 H6 105.4 . .
H4 N2 H6 119.8 . .
H5 N2 H6 96.4 . .
C7 N3 H7 106.7 . .
C7 N3 H8 119.8 . .
H7 N3 H8 114.0 . .
C7 N3 H9 79.3 . .
H7 N3 H9 107.4 . .
H8 N3 H9 124.2 . .
C12 N4 H10 115.8 . .
C12 N4 H11 122.3 . .
H10 N4 H11 104.2 . .
C12 N4 H12 103.9 . .
H10 N4 H12 97.4 . .
H11 N4 H12 110.4 . .
N1 C1 C2 106.4(6) . .
N1 C1 C6 110.7(6) . .
C2 C1 C6 110.0(7) . .
C1 C2 C3 108.6(8) . .
C4 C3 C2 110.4(9) . .
C3 C4 C5 111.0(8) . .
C4 C5 C6 108.3(7) . .
N2 C6 C1 108.8(6) . .
N2 C6 C5 108.8(6) . .
C1 C6 C5 111.2(6) . .
C12 C7 N3 111.0(8) . .
C12 C7 C8 112.7(8) . .
N3 C7 C8 100.0(9) . .
C9 C8 C7 117.7(11) . .
C8 C9 C10 115.1(11) . .
C9 C10 C11 121.0(12) . .
C12 C11 C10 104.7(10) . .
C11 C12 C7 117.9(9) . .
C11 C12 N4 114.5(8) . .
C7 C12 N4 111.9(7) . .

loop_
_geom_bond_atom_site_label_1
_geom_bond_atom_site_label_2
_geom_bond_distance
_geom_bond_site_symmetry_2
U1 F6 2.150(4) .
U1 F7 2.241(5) .
U1 F2 2.272(4) .
U1 F4 2.274(4) .
U1 F5 2.318(5) .
U1 F1 2.320(4) .
U1 F3 2.334(4) .
U1 F1 2.482(4) 3_666
U1 U1 4.0746(6) 3_666
P1 O4 1.489(6) .
P1 O2 1.513(6) .
P1 O3 1.556(6) .
P1 O1 1.574(6) .
F1 U1 2.482(4) 3_666
O1 H13 0.9744 .
O3 H14 0.9059 .
N1 C1 1.497(10) .
N1 H1 1.0910 .
N1 H2 1.1115 .
N1 H3 0.8544 .
N2 C6 1.517(9) .
N2 H4 0.9507 .
N2 H5 1.0200 .
N2 H6 1.1332 .
N3 C7 1.536(13) .
N3 H7 0.8570 .
N3 H8 1.0978 .
N3 H9 0.9894 .
N4 C12 1.495(8) .
N4 H10 0.8833 .
N4 H11 1.0173 .
N4 H12 0.9136 .
C1 C2 1.533(11) .
C1 C6 1.541(10) .
C2 C3 1.563(14) .
C3 C4 1.526(15) .
C4 C5 1.530(13) .
C5 C6 1.548(11) .
C7 C12 1.474(9) .
C7 C8 1.541(10) .
C8 C9 1.444(10) .
C9 C10 1.474(10) .
C10 C11 1.552(11) .
C11 C12 1.455(10) .
